data_7133256
loop_
_publ_author_name
'Pham-Tran, Victoria N P'
'Moffat, James G. D.'
'Marczenko, Katherine M.'

_publ_section_title
;
 Polymorph driven diversification of photosalient responses in a zinc(II)
 coordination complex.
;
_journal_issue 61
_journal_name_full 'Chemical communications (Cambridge, England)'
_journal_page_first 7890
_journal_page_last 7893
_journal_paper_doi 10.1039/d4cc01593b
_journal_volume 60
_journal_year 2024
_chemical_formula_moiety 'C48 H36 N2 O6 Zn'
_chemical_formula_sum 'C48 H36 N2 O6 Zn'
_chemical_formula_weight 802.226
_space_group_crystal_system monoclinic
_space_group_IT_number 14
_space_group_name_Hall '-P 2ybc'
_space_group_name_H-M_alt 'P 1 21/c 1'
_symmetry_Int_Tables_number 14
_audit_creation_date 2024-06-07
_audit_creation_method
;
Olex2 1.5
(compiled 2024.02.16 svn.r378c4104 for OlexSys, GUI svn.r6928)
;
_audit_update_record
;
2024-06-09 deposited with the CCDC.	2024-06-28 downloaded from the CCDC.
;
_cell_angle_alpha 90
_cell_angle_beta 90.281(2)
_cell_angle_gamma 90
_cell_formula_units_Z 4
_cell_length_a 7.9091(2)
_cell_length_b 23.3932(6)
_cell_length_c 20.4994(5)
_cell_measurement_reflns_used 12974
_cell_measurement_temperature 115.0(2)
_cell_measurement_theta_max 26.6050
_cell_measurement_theta_min 2.0200
_cell_volume 3792.74(16)
_computing_cell_refinement 'CrysAlisPro 1.171.42.49 (Rigaku OD, 2022)'
_computing_data_collection 'CrysAlisPro 1.171.42.49 (Rigaku OD, 2022)'
_computing_data_reduction 'CrysAlisPro 1.171.42.49 (Rigaku OD, 2022)'
_computing_molecular_graphics 'Olex2 1.5 (Dolomanov et al., 2009)'
_computing_publication_material 'Olex2 1.5 (Dolomanov et al., 2009)'
_computing_structure_refinement 'olex2.refine 1.5-dev (Bourhis et al., 2015)'
_computing_structure_solution 'SHELXT 2018/2 (Sheldrick, 2018)'
_diffrn_ambient_temperature 115.15
_diffrn_detector_area_resol_mean 10.0000
_diffrn_measured_fraction_theta_full 0.9994
_diffrn_measured_fraction_theta_max 0.9996
_diffrn_measurement_details
;
List of Runs (angles in degrees, time in seconds):

  # Type    Start    End  Width  t~exp~   \w     \q     \k     \f   Frames
#--------------------------------------------------------------------------
  1  \w    -74.00 110.00   0.50   25.00    --   20.00  54.00 120.00  368
  2  \w    -74.00 110.00   0.50   25.00    --   20.00  54.00 120.00  368
  3  \w    -74.00 110.00   0.50   25.00    --   20.00  54.00 -60.00  368
  4  \w    -74.00 110.00   0.50   25.00    --   20.00  54.00-150.00  368
  5  \w    -74.00  56.00   0.50   25.00    --   20.00  54.00  60.00  260
  6  \w    -34.00  11.00   0.50   25.00    --   20.00  54.00  60.00   90
  7  \w     72.00 105.00   0.50   25.00    --   20.00  54.00  60.00   66
  8  \w    -25.00   1.00   0.50   25.00    --   20.00  54.00-120.00   52
  9  \w    -72.00 -46.00   0.50   25.00    --   20.00  54.00  90.00   52
 10  \w    -18.00  74.00   0.50   25.00    --   20.00  54.00-180.00  184
;
_diffrn_measurement_device 'two-circle diffractometer'
_diffrn_measurement_device_type 'XtaLAB Mini II'
_diffrn_measurement_method '\w scans'
_diffrn_radiation_type 'Mo K\a'
_diffrn_radiation_wavelength 0.71073
_diffrn_reflns_av_R_equivalents 0.0789
_diffrn_reflns_av_unetI/netI 0.0918
_diffrn_reflns_Laue_measured_fraction_full 0.9994
_diffrn_reflns_Laue_measured_fraction_max 0.9996
_diffrn_reflns_limit_h_max 11
_diffrn_reflns_limit_h_min -11
_diffrn_reflns_limit_k_max 33
_diffrn_reflns_limit_k_min -33
_diffrn_reflns_limit_l_max 29
_diffrn_reflns_limit_l_min -29
_diffrn_reflns_number 75193
_diffrn_reflns_point_group_measured_fraction_full 0.9994
_diffrn_reflns_point_group_measured_fraction_max 0.9996
_diffrn_reflns_theta_full 25.2417
_diffrn_reflns_theta_max 28.00
_diffrn_reflns_theta_min 1.99
_exptl_absorpt_coefficient_mu 0.703
_exptl_absorpt_correction_T_max 0.982
_exptl_absorpt_correction_T_min 0.927
_exptl_absorpt_correction_type analytical
_exptl_absorpt_process_details
;
CrysAlisPro 1.171.42.49 (Rigaku Oxford Diffraction, 2022)
Analytical numeric absorption correction using a multifaceted crystal
model based on expressions derived by R.C. Clark & J.S. Reid.
(Clark, R. C. & Reid, J. S. (1995). Acta Cryst. A51, 887-897)
Empirical absorption correction using spherical harmonics,
implemented in SCALE3 ABSPACK scaling algorithm.
;
_exptl_crystal_colour 'clear yellow'
_exptl_crystal_colour_lustre clear
_exptl_crystal_colour_primary yellow
_exptl_crystal_density_diffrn 1.405
_exptl_crystal_description block
_exptl_crystal_F_000 1666.382
_exptl_crystal_size_max 0.284
_exptl_crystal_size_mid 0.137
_exptl_crystal_size_min 0.055
_refine_diff_density_max 0.6641
_refine_diff_density_min -0.8538
_refine_diff_density_rms 0.1660
_refine_ls_d_res_high 0.7570
_refine_ls_d_res_low 10.2496
_refine_ls_goodness_of_fit_ref 1.0619
_refine_ls_hydrogen_treatment constr
_refine_ls_matrix_type full
_refine_ls_number_constraints 72
_refine_ls_number_parameters 516
_refine_ls_number_reflns 9157
_refine_ls_number_restraints 0
_refine_ls_restrained_S_all 1.0619
_refine_ls_R_factor_all 0.0914
_refine_ls_R_factor_gt 0.0542
_refine_ls_shift/su_max 0.0001
_refine_ls_shift/su_mean 0.0000
_refine_ls_structure_factor_coef Fsqd
_refine_ls_weighting_details 'w=1/[\s^2^(Fo^2^)+(0.0218P)^2^+3.3466P] where P=(Fo^2^+2Fc^2^)/3'
_refine_ls_weighting_scheme calc
_refine_ls_wR_factor_gt 0.0830
_refine_ls_wR_factor_ref 0.0917
_reflns_Friedel_coverage 0.0
_reflns_limit_h_max 10
_reflns_limit_h_min -10
_reflns_limit_k_max 30
_reflns_limit_k_min 0
_reflns_limit_l_max 27
_reflns_limit_l_min 0
_reflns_number_gt 6604
_reflns_number_total 9157
_reflns_threshold_expression I>=2u(I)
_cod_data_source_file d4cc01593b2.cif
_cod_data_source_block Compound2_LT
_cod_depositor_comments 'Adding full bibliography for 7133256--7133260.cif.'
_cod_database_code 7133256
_olex2_refinement_description
;
1.a Ternary CH refined with riding coordinates:
 C24(H24), C23(H23)
1.b Aromatic/amide H refined with riding coordinates:
 C2(H2), C40(H40), C41(H41), C19(H19), C44(H44), C37(H37), C1(H1), C18(H18),
 C38(H38), C9(H9), C5(H5), C33(H33), C48(H48), C21(H21), C4(H4), C6(H6a),
 C32(H32), C16(H16), C26(H26), C7(H7), C10(H10), C22(H22), C14(H14), C13(H13),
 C45(H45), C11(H11), C47(H47), C15(H15), C27(H27), C31(H31), C30(H30), C28(H28)
1.c Idealised tetrahedral OH refined as rotating group:
 O6(H6), O3(H3)
;
_olex2_submission_special_instructions 'No special instructions were received'
_oxdiff_exptl_absorpt_empirical_details
;
Empirical correction (ABSPACK) includes:
- Absorption correction using spherical harmonics
- Frame scaling
;

loop_
_space_group_symop_id
_space_group_symop_operation_xyz
1 x,y,z
2 -x,y+1/2,-z+1/2
3 -x,-y,-z
4 x,-y-1/2,z-1/2

loop_
_atom_site_label
_atom_site_type_symbol
_atom_site_fract_x
_atom_site_fract_y
_atom_site_fract_z
_atom_site_U_iso_or_equiv
_atom_site_adp_type
_atom_site_occupancy
_atom_site_refinement_flags_posn
Zn1 Zn 0.32406(4) 0.623083(12) 0.803981(14) 0.01621(7) Uani 1.000000 .
O4 O 0.1689(2) 0.57602(7) 0.85376(8) 0.0242(4) Uani 1.000000 .
O1 O 0.1637(2) 0.67934(7) 0.77252(8) 0.0238(4) Uani 1.000000 .
O5 O 0.2904(2) 0.49081(8) 0.87301(8) 0.0242(4) Uani 1.000000 .
O2 O 0.3722(2) 0.73212(7) 0.73006(8) 0.0242(4) Uani 1.000000 .
O6 O -0.4710(2) 0.43994(8) 0.95111(9) 0.0253(4) Uani 1.000000 .
H6 H -0.5494(2) 0.4575(8) 0.9318(10) 0.0380(6) Uiso 1.000000 GR
N1 N 0.5181(3) 0.64811(8) 0.86181(9) 0.0176(4) Uani 1.000000 .
N2 N 0.4257(3) 0.58005(8) 0.72703(10) 0.0189(5) Uani 1.000000 .
O3 O -0.3005(2) 0.88027(9) 0.67513(12) 0.0452(6) Uani 1.000000 .
H3 H -0.2627(3) 0.9114(6) 0.6608(16) 0.0678(8) Uiso 1.000000 GR
C35 C 0.1654(3) 0.52435(11) 0.87323(12) 0.0190(5) Uani 1.000000 .
C2 C 0.6737(3) 0.64937(10) 0.96255(12) 0.0190(5) Uani 1.000000 .
H2 H 0.6783(3) 0.63932(10) 1.00742(12) 0.0228(6) Uiso 1.000000 R
C42 C 0.2204(3) 0.72349(10) 0.74121(11) 0.0203(6) Uani 1.000000 .
C40 C -0.1725(3) 0.43678(10) 0.95761(12) 0.0187(5) Uani 1.000000 .
H40 H -0.1803(3) 0.40653(10) 0.98836(12) 0.0224(6) Uiso 1.000000 R
C41 C -0.0159(3) 0.45694(10) 0.93852(12) 0.0188(5) Uani 1.000000 .
H41 H 0.0838(3) 0.43964(10) 0.95539(12) 0.0226(6) Uiso 1.000000 R
C43 C 0.0870(3) 0.76539(10) 0.72059(11) 0.0203(6) Uani 1.000000 .
C39 C -0.3190(3) 0.46114(10) 0.93146(11) 0.0171(5) Uani 1.000000 .
C36 C -0.0027(3) 0.50255(10) 0.89458(11) 0.0159(5) Uani 1.000000 .
C19 C 0.4723(3) 0.49079(10) 0.67279(12) 0.0209(6) Uani 1.000000 .
H19 H 0.4776(3) 0.45028(10) 0.67537(12) 0.0250(7) Uiso 1.000000 R
C44 C 0.1261(3) 0.82190(11) 0.70490(12) 0.0236(6) Uani 1.000000 .
H44 H 0.2410(3) 0.83377(11) 0.70480(12) 0.0284(7) Uiso 1.000000 R
C3 C 0.8071(3) 0.67944(10) 0.93474(12) 0.0195(5) Uani 1.000000 .
C37 C -0.1503(3) 0.52708(10) 0.86976(11) 0.0178(5) Uani 1.000000 .
H37 H -0.1429(3) 0.55862(10) 0.84072(11) 0.0214(6) Uiso 1.000000 R
C1 C 0.5342(3) 0.63398(10) 0.92529(11) 0.0182(5) Uani 1.000000 .
H1 H 0.4464(3) 0.61264(10) 0.94529(11) 0.0218(6) Uiso 1.000000 R
C18 C 0.4345(3) 0.52242(10) 0.72764(12) 0.0209(6) Uani 1.000000 .
H18 H 0.4138(3) 0.50286(10) 0.76742(12) 0.0251(7) Uiso 1.000000 R
C20 C 0.5029(3) 0.51816(10) 0.61364(12) 0.0190(5) Uani 1.000000 .
C38 C -0.3075(3) 0.50603(10) 0.88691(12) 0.0201(6) Uani 1.000000 .
H38 H -0.4072(3) 0.52208(10) 0.86842(12) 0.0241(7) Uiso 1.000000 R
C25 C 0.7765(3) 0.46414(11) 0.47466(12) 0.0220(6) Uani 1.000000 .
C8 C 1.2546(3) 0.73434(10) 0.98020(12) 0.0204(6) Uani 1.000000 .
C34 C 0.8823(3) 0.48244(11) 0.42135(12) 0.0229(6) Uani 1.000000 .
C9 C 1.2878(3) 0.71842(11) 1.04412(12) 0.0243(6) Uani 1.000000 .
H9 H 1.2091(3) 0.69488(11) 1.06641(12) 0.0291(7) Uiso 1.000000 R
C5 C 0.6453(3) 0.67808(11) 0.83474(12) 0.0234(6) Uani 1.000000 .
H5 H 0.6353(3) 0.68900(11) 0.79025(12) 0.0281(7) Uiso 1.000000 R
C33 C 0.8839(3) 0.53979(11) 0.39875(13) 0.0256(6) Uani 1.000000 .
H33 H 0.8190(3) 0.56786(11) 0.42087(13) 0.0307(7) Uiso 1.000000 R
C48 C -0.0837(3) 0.74910(11) 0.71890(12) 0.0235(6) Uani 1.000000 .
H48 H -0.1129(3) 0.71067(11) 0.72873(12) 0.0283(7) Uiso 1.000000 R
C24 C 0.6402(3) 0.50482(11) 0.49828(12) 0.0210(6) Uani 1.000000 .
H24 H 0.6919(3) 0.54210(11) 0.51147(12) 0.0252(7) Uiso 1.000000 R
C21 C 0.5040(3) 0.57814(11) 0.61428(12) 0.0213(6) Uani 1.000000 .
H21 H 0.5324(3) 0.59874(11) 0.57594(12) 0.0256(7) Uiso 1.000000 R
C4 C 0.7886(3) 0.69360(11) 0.86846(12) 0.0263(6) Uani 1.000000 .
H4 H 0.8758(3) 0.71401(11) 0.84685(12) 0.0316(7) Uiso 1.000000 R
C6 C 0.9565(3) 0.69678(10) 0.97271(12) 0.0216(6) Uani 1.000000 .
H6a H 0.9502(3) 0.69517(10) 1.01894(12) 0.0259(7) Uiso 1.000000 R
C32 C 0.9780(4) 0.55544(12) 0.34534(14) 0.0317(7) Uani 1.000000 .
H32 H 0.9787(4) 0.59414(12) 0.33130(14) 0.0380(8) Uiso 1.000000 R
C16 C 1.3509(4) 0.78972(11) 0.88173(13) 0.0263(6) Uani 1.000000 .
H16 H 1.2480(4) 0.78129(11) 0.85969(13) 0.0316(7) Uiso 1.000000 R
C17 C 1.3750(3) 0.76997(10) 0.94669(12) 0.0209(6) Uani 1.000000 .
C26 C 0.7955(3) 0.40916(11) 0.49656(13) 0.0262(6) Uani 1.000000 .
H26 H 0.7316(3) 0.39715(11) 0.53321(13) 0.0314(7) Uiso 1.000000 R
C7 C 1.1002(3) 0.71462(10) 0.94605(12) 0.0225(6) Uani 1.000000 .
H7 H 1.1040(3) 0.71469(10) 0.89974(12) 0.0270(7) Uiso 1.000000 R
C46 C -0.1687(4) 0.84419(11) 0.68869(13) 0.0280(6) Uani 1.000000 .
C10 C 1.4359(4) 0.73640(12) 1.07684(13) 0.0291(6) Uani 1.000000 .
H10 H 1.4547(4) 0.72549(12) 1.12093(13) 0.0349(8) Uiso 1.000000 R
C22 C 0.4635(3) 0.60719(10) 0.67079(12) 0.0197(5) Uani 1.000000 .
H22 H 0.4623(3) 0.64779(10) 0.67007(12) 0.0237(7) Uiso 1.000000 R
C12 C 1.5270(3) 0.78706(10) 0.98008(13) 0.0230(6) Uani 1.000000 .
C23 C 0.5132(3) 0.48445(10) 0.55121(12) 0.0199(5) Uani 1.000000 .
H23 H 0.5274(3) 0.44274(10) 0.56040(12) 0.0239(7) Uiso 1.000000 R
C14 C 1.6240(4) 0.83526(11) 0.88245(14) 0.0305(7) Uani 1.000000 .
H14 H 1.7090(4) 0.85600(11) 0.86001(14) 0.0367(8) Uiso 1.000000 R
C13 C 1.6490(4) 0.81964(11) 0.94630(14) 0.0288(6) Uani 1.000000 .
H13 H 1.7499(4) 0.83089(11) 0.96813(14) 0.0345(8) Uiso 1.000000 R
C45 C -0.0001(3) 0.86129(10) 0.68937(12) 0.0240(6) Uani 1.000000 .
H45 H 0.0288(3) 0.89969(10) 0.67928(12) 0.0288(7) Uiso 1.000000 R
C11 C 1.5522(3) 0.76929(11) 1.04559(13) 0.0278(6) Uani 1.000000 .
H11 H 1.6521(3) 0.78055(11) 1.06806(13) 0.0333(8) Uiso 1.000000 R
C47 C -0.2111(4) 0.78770(12) 0.70321(13) 0.0299(7) Uani 1.000000 .
H47 H -0.3259(4) 0.77575(12) 0.70238(13) 0.0358(8) Uiso 1.000000 R
C15 C 1.4728(4) 0.82066(11) 0.85015(14) 0.0302(7) Uani 1.000000 .
H15 H 1.4551(4) 0.83228(11) 0.80624(14) 0.0362(8) Uiso 1.000000 R
C29 C 0.9869(3) 0.44203(12) 0.38855(13) 0.0273(6) Uani 1.000000 .
C27 C 0.9059(4) 0.36964(12) 0.46699(14) 0.0336(7) Uani 1.000000 .
H27 H 0.9176(4) 0.33222(12) 0.48443(14) 0.0403(8) Uiso 1.000000 R
C31 C 1.0732(4) 0.51431(13) 0.31147(15) 0.0357(7) Uani 1.000000 .
H31 H 1.1343(4) 0.52503(13) 0.27360(15) 0.0429(9) Uiso 1.000000 R
C30 C 1.0780(4) 0.45951(14) 0.33265(15) 0.0386(8) Uani 1.000000 .
H30 H 1.1438(4) 0.43226(14) 0.30961(15) 0.0463(9) Uiso 1.000000 R
C28 C 0.9962(4) 0.38543(13) 0.41303(15) 0.0374(7) Uani 1.000000 .
H28 H 1.0658(4) 0.35814(13) 0.39179(15) 0.0449(9) Uiso 1.000000 R

loop_
_atom_site_aniso_label
_atom_site_aniso_U_11
_atom_site_aniso_U_22
_atom_site_aniso_U_33
_atom_site_aniso_U_12
_atom_site_aniso_U_13
_atom_site_aniso_U_23
Zn1 0.01721(15) 0.01625(13) 0.01518(14) -0.00207(13) 0.00131(10) 0.00037(13)
O4 0.0251(10) 0.0204(9) 0.0271(10) -0.0073(8) 0.0047(8) 0.0033(8)
O1 0.0248(10) 0.0221(9) 0.0246(10) 0.0012(8) -0.0007(8) 0.0056(8)
O5 0.0146(9) 0.0321(10) 0.0257(10) 0.0004(8) 0.0010(8) 0.0069(8)
O2 0.0246(11) 0.0240(10) 0.0239(10) -0.0001(8) 0.0001(8) 0.0004(8)
O6 0.0159(10) 0.0311(10) 0.0290(11) -0.0038(8) 0.0001(8) 0.0114(8)
N1 0.0193(12) 0.0175(10) 0.0160(11) -0.0015(9) 0.0011(9) 0.0005(8)
N2 0.0188(12) 0.0221(11) 0.0160(11) -0.0004(9) 0.0012(9) -0.0016(9)
O3 0.0345(12) 0.0358(12) 0.0654(15) 0.0076(10) -0.0091(11) 0.0182(12)
C35 0.0193(14) 0.0222(13) 0.0156(13) -0.0040(11) -0.0005(10) -0.0007(10)
C2 0.0227(14) 0.0194(12) 0.0148(12) 0.0012(11) -0.0006(11) -0.0003(10)
C42 0.0284(15) 0.0201(13) 0.0123(12) 0.0004(11) -0.0010(11) -0.0035(10)
C40 0.0216(14) 0.0174(12) 0.0170(13) -0.0018(10) 0.0003(11) 0.0049(10)
C41 0.0189(13) 0.0180(12) 0.0195(13) 0.0011(10) -0.0018(11) 0.0005(10)
C43 0.0272(15) 0.0195(12) 0.0141(12) 0.0013(11) 0.0017(11) 0.0013(10)
C39 0.0184(13) 0.0165(12) 0.0165(13) -0.0049(10) 0.0017(10) -0.0025(10)
C36 0.0180(13) 0.0144(12) 0.0153(12) -0.0024(10) 0.0010(10) -0.0021(9)
C19 0.0264(15) 0.0187(13) 0.0175(13) 0.0008(11) -0.0009(11) 0.0004(10)
C44 0.0265(15) 0.0260(14) 0.0184(14) -0.0008(11) 0.0008(11) -0.0018(11)
C3 0.0219(14) 0.0170(12) 0.0195(13) -0.0008(11) -0.0008(11) -0.0002(10)
C37 0.0202(14) 0.0158(12) 0.0174(13) 0.0003(10) 0.0007(10) 0.0038(10)
C1 0.0217(14) 0.0172(13) 0.0157(12) 0.0004(10) 0.0028(10) 0.0028(9)
C18 0.0230(14) 0.0219(13) 0.0178(13) -0.0008(11) 0.0005(11) 0.0018(10)
C20 0.0207(14) 0.0202(12) 0.0162(13) 0.0000(10) 0.0002(10) -0.0035(10)
C38 0.0170(13) 0.0196(13) 0.0238(14) 0.0018(10) -0.0025(11) 0.0055(11)
C25 0.0246(15) 0.0242(13) 0.0172(13) -0.0017(11) -0.0032(11) -0.0027(11)
C8 0.0214(14) 0.0185(12) 0.0213(13) -0.0010(11) -0.0016(11) -0.0053(10)
C34 0.0215(14) 0.0272(14) 0.0199(13) -0.0033(11) -0.0035(11) 0.0004(11)
C9 0.0274(15) 0.0283(14) 0.0172(13) -0.0028(12) 0.0016(11) -0.0027(11)
C5 0.0242(15) 0.0308(15) 0.0153(13) -0.0077(12) 0.0006(11) 0.0035(11)
C33 0.0258(15) 0.0293(15) 0.0217(14) 0.0011(12) 0.0020(12) 0.0000(11)
C48 0.0290(16) 0.0220(13) 0.0197(14) -0.0015(12) -0.0010(12) 0.0050(11)
C24 0.0267(15) 0.0203(13) 0.0161(13) -0.0025(11) 0.0021(11) -0.0023(10)
C21 0.0264(15) 0.0226(13) 0.0151(13) -0.0022(11) 0.0028(11) 0.0010(10)
C4 0.0250(15) 0.0342(15) 0.0197(14) -0.0120(12) -0.0006(12) 0.0054(12)
C6 0.0251(15) 0.0226(13) 0.0170(13) -0.0014(11) -0.0039(11) 0.0013(10)
C32 0.0295(17) 0.0331(16) 0.0324(16) 0.0002(13) 0.0036(13) 0.0096(13)
C16 0.0291(16) 0.0240(14) 0.0258(15) -0.0016(12) -0.0042(12) -0.0045(11)
C17 0.0237(15) 0.0167(12) 0.0224(14) 0.0006(11) -0.0005(11) -0.0048(10)
C26 0.0268(16) 0.0266(14) 0.0251(15) -0.0005(12) 0.0020(12) 0.0030(11)
C7 0.0264(15) 0.0240(13) 0.0172(13) -0.0009(11) -0.0018(11) -0.0021(11)
C46 0.0298(17) 0.0278(15) 0.0263(15) 0.0062(12) -0.0054(13) 0.0040(12)
C10 0.0323(17) 0.0359(16) 0.0190(14) -0.0035(13) -0.0050(12) -0.0041(12)
C22 0.0236(14) 0.0180(12) 0.0176(13) -0.0016(10) 0.0014(11) -0.0029(10)
C12 0.0267(15) 0.0179(13) 0.0243(14) -0.0009(11) -0.0016(12) -0.0055(11)
C23 0.0260(15) 0.0170(12) 0.0169(13) -0.0004(11) 0.0024(11) -0.0017(10)
C14 0.0368(18) 0.0203(14) 0.0346(17) -0.0075(12) 0.0071(14) -0.0022(12)
C13 0.0272(16) 0.0204(14) 0.0387(17) -0.0054(12) -0.0026(13) -0.0058(12)
C45 0.0344(16) 0.0175(13) 0.0201(13) -0.0006(11) -0.0018(12) 0.0019(10)
C11 0.0257(16) 0.0292(15) 0.0284(15) -0.0003(12) -0.0073(12) -0.0089(12)
C47 0.0252(16) 0.0329(16) 0.0313(16) -0.0014(13) -0.0062(13) 0.0075(13)
C15 0.0408(18) 0.0249(14) 0.0248(15) -0.0067(13) 0.0019(13) -0.0002(12)
C29 0.0210(15) 0.0325(15) 0.0284(15) 0.0042(12) 0.0033(12) 0.0012(12)
C27 0.0328(17) 0.0289(16) 0.0391(17) 0.0076(13) 0.0017(14) 0.0080(13)
C31 0.0276(17) 0.0475(19) 0.0321(17) 0.0053(14) 0.0089(13) 0.0110(14)
C30 0.0319(18) 0.0477(19) 0.0362(18) 0.0134(15) 0.0097(14) 0.0044(15)
C28 0.0327(18) 0.0344(17) 0.0452(19) 0.0110(14) 0.0051(15) 0.0005(14)

loop_
_atom_type_symbol
_atom_type_scat_dispersion_real
_atom_type_scat_dispersion_imag
_atom_type_scat_Cromer_Mann_a1
_atom_type_scat_Cromer_Mann_a2
_atom_type_scat_Cromer_Mann_a3
_atom_type_scat_Cromer_Mann_a4
_atom_type_scat_Cromer_Mann_b1
_atom_type_scat_Cromer_Mann_b2
_atom_type_scat_Cromer_Mann_b3
_atom_type_scat_Cromer_Mann_b4
_atom_type_scat_Cromer_Mann_c
_atom_type_scat_source
_atom_type_scat_dispersion_source
C 0.00313 0.00162 2.31000 1.02000 1.58860 0.86500 20.84390 10.20750 0.56870 51.65120 0.21560 'International Tables Volume C Table 6.1.1.4 (pp. 500-502)' 'Brennan, Cowan, Rev. Sci. Instrum., 1992, 63, 850'
H 0.00000 0.00000 0.49300 0.32291 0.14019 0.04081 10.51090 26.12570 3.14236 57.79970 0.00304 'International Tables Volume C Table 6.1.1.4 (pp. 500-502)' 'Brennan, Cowan, Rev. Sci. Instrum., 1992, 63, 850'
N 0.00612 0.00332 12.21260 3.13220 2.01250 1.16630 0.00570 9.89330 28.99750 0.58260 -11.52900 'International Tables Volume C Table 6.1.1.4 (pp. 500-502)' 'Brennan, Cowan, Rev. Sci. Instrum., 1992, 63, 850'
O 0.01085 0.00610 3.04850 2.28680 1.54630 0.86700 13.27710 5.70110 0.32390 32.90890 0.25080 'International Tables Volume C Table 6.1.1.4 (pp. 500-502)' 'Brennan, Cowan, Rev. Sci. Instrum., 1992, 63, 850'
Zn 0.29151 1.43825 14.07430 7.03180 5.16520 2.41000 3.26550 0.23330 10.31630 58.70970 1.30410 'International Tables Volume C Table 6.1.1.4 (pp. 500-502)' 'Brennan, Cowan, Rev. Sci. Instrum., 1992, 63, 850'

loop_
_exptl_crystal_face_index_h
_exptl_crystal_face_index_k
_exptl_crystal_face_index_l
_exptl_crystal_face_perp_dist
0 -1 -1 0.0253
1 0 -2 0.1561
1 2 -2 0.1562
0 1 1 0.0302
0 -2 -1 0.0373
0 -1 0 0.0620
0 1 0 0.0537
1 -2 -2 0.1260
1 -2 0 0.1192
0 1 -1 0.0582
0 -1 1 0.0748
1 -2 2 0.0933
-2 1 0 0.0939

loop_
_geom_angle_atom_site_label_1
_geom_angle_atom_site_label_2
_geom_angle_atom_site_label_3
_geom_angle
_geom_angle_site_symmetry_1
_geom_angle_site_symmetry_3
_geom_angle_publ_flag
O1 Zn1 O4 98.38(7) . . y
N1 Zn1 O4 109.63(8) . . y
N1 Zn1 O1 119.53(8) . . y
N2 Zn1 O4 112.28(8) . . y
N2 Zn1 O1 109.76(8) . . y
N2 Zn1 N1 107.17(8) . . y
C35 O4 Zn1 135.87(17) . . ?
C42 O1 Zn1 118.58(16) . . ?
C39 O6 H6 109.5 . . ?
C1 N1 Zn1 124.24(16) . . ?
C5 N1 Zn1 118.37(16) . . ?
C5 N1 C1 117.3(2) . . ?
C18 N2 Zn1 120.40(17) . . ?
C22 N2 Zn1 121.18(16) . . ?
C22 N2 C18 117.8(2) . . ?
C46 O3 H3 109.5 . . ?
O5 C35 O4 124.8(2) . . ?
C36 C35 O4 115.9(2) . . ?
C36 C35 O5 119.2(2) . . ?
C3 C2 H2 119.73(14) . . ?
C1 C2 H2 119.73(14) . . ?
C1 C2 C3 120.5(2) . . ?
O2 C42 O1 123.9(2) . . ?
C43 C42 O1 114.6(2) . . ?
C43 C42 O2 121.5(2) . . ?
C41 C40 H40 120.17(14) . . ?
C39 C40 H40 120.17(14) . . ?
C39 C40 C41 119.7(2) . . ?
H41 C41 C40 119.64(14) . . ?
C36 C41 C40 120.7(2) . . ?
C36 C41 H41 119.64(14) . . ?
C44 C43 C42 121.9(2) . . ?
C48 C43 C42 120.3(2) . . ?
C48 C43 C44 117.8(2) . . ?
C40 C39 O6 118.0(2) . . ?
C38 C39 O6 121.8(2) . . ?
C38 C39 C40 120.1(2) . . ?
C41 C36 C35 121.2(2) . . ?
C37 C36 C35 119.9(2) . . ?
C37 C36 C41 118.9(2) . . ?
C18 C19 H19 119.94(15) . . ?
C20 C19 H19 119.94(14) . . ?
C20 C19 C18 120.1(2) . . ?
H44 C44 C43 119.36(15) . . ?
C45 C44 C43 121.3(2) . . ?
C45 C44 H44 119.36(16) . . ?
C4 C3 C2 116.1(2) . . ?
C6 C3 C2 122.1(2) . . ?
C6 C3 C4 121.8(2) . . ?
H37 C37 C36 119.59(14) . . ?
C38 C37 C36 120.8(2) . . ?
C38 C37 H37 119.59(14) . . ?
C2 C1 N1 122.6(2) . . ?
H1 C1 N1 118.70(14) . . ?
H1 C1 C2 118.70(14) . . ?
C19 C18 N2 122.6(2) . . ?
H18 C18 N2 118.69(14) . . ?
H18 C18 C19 118.69(15) . . ?
C21 C20 C19 116.9(2) . . ?
C23 C20 C19 120.6(2) . . ?
C23 C20 C21 122.1(2) . . ?
C37 C38 C39 119.7(2) . . ?
H38 C38 C39 120.15(14) . . ?
H38 C38 C37 120.15(14) . . ?
C24 C25 C34 118.0(2) . . ?
C26 C25 C34 117.6(2) . . ?
C26 C25 C24 124.1(2) . . ?
C17 C8 C9 118.9(2) . . ?
C7 C8 C9 121.1(2) . . ?
C7 C8 C17 120.0(2) . . ?
C33 C34 C25 122.2(2) . . ?
C29 C34 C25 120.0(2) . . ?
C29 C34 C33 117.8(2) . . ?
H9 C9 C8 119.26(15) . . ?
C10 C9 C8 121.5(2) . . ?
C10 C9 H9 119.26(16) . . ?
H5 C5 N1 118.46(14) . . ?
C4 C5 N1 123.1(2) . . ?
C4 C5 H5 118.46(15) . . ?
H33 C33 C34 119.44(15) . . ?
C32 C33 C34 121.1(3) . . ?
C32 C33 H33 119.44(17) . . ?
H48 C48 C43 119.14(14) . . ?
C47 C48 C43 121.7(2) . . ?
C47 C48 H48 119.14(16) . . ?
H24 C24 C25 110.05(13) . . ?
C23 C24 C25 115.7(2) 3_666 . ?
C23 C24 C25 119.5(2) . . ?
C23 C24 H24 110.05(13) . . ?
C23 C24 H24 110.05(12) 3_666 . ?
H21 C21 C20 120.06(14) . . ?
C22 C21 C20 119.9(2) . . ?
C22 C21 H21 120.06(15) . . ?
C5 C4 C3 120.4(2) . . ?
H4 C4 C3 119.82(15) . . ?
H4 C4 C5 119.82(15) . . ?
H6a C6 C3 118.12(14) . . ?
C7 C6 C3 123.8(2) . . ?
C7 C6 H6a 118.12(15) . . ?
H32 C32 C33 119.89(17) . . ?
C31 C32 C33 120.2(3) . . ?
C31 C32 H32 119.89(16) . . ?
C17 C16 H16 119.23(15) . . ?
C15 C16 H16 119.23(16) . . ?
C15 C16 C17 121.5(3) . . ?
C16 C17 C8 123.3(2) . . ?
C12 C17 C8 119.1(2) . . ?
C12 C17 C16 117.6(2) . . ?
H26 C26 C25 118.61(16) . . ?
C27 C26 C25 122.8(3) . . ?
C27 C26 H26 118.61(16) . . ?
C6 C7 C8 127.5(2) . . ?
H7 C7 C8 116.26(14) . . ?
H7 C7 C6 116.26(15) . . ?
C45 C46 O3 123.6(2) . . ?
C47 C46 O3 116.4(3) . . ?
C47 C46 C45 120.0(2) . . ?
H10 C10 C9 119.81(16) . . ?
C11 C10 C9 120.4(3) . . ?
C11 C10 H10 119.81(16) . . ?
C21 C22 N2 122.5(2) . . ?
H22 C22 N2 118.75(13) . . ?
H22 C22 C21 118.75(15) . . ?
C13 C12 C17 119.2(2) . . ?
C11 C12 C17 118.9(2) . . ?
C11 C12 C13 121.9(2) . . ?
C24 C23 C20 118.0(2) . . ?
C24 C23 C20 114.4(2) 3_666 . ?
H23 C23 C20 110.94(13) . . ?
H23 C23 C24 110.94(12) . 3_666 ?
H23 C23 C24 110.94(13) . . ?
C13 C14 H14 119.91(17) . . ?
C15 C14 H14 119.91(16) . . ?
C15 C14 C13 120.2(3) . . ?
C14 C13 C12 121.0(3) . . ?
H13 C13 C12 119.49(16) . . ?
H13 C13 C14 119.49(17) . . ?
C46 C45 C44 119.8(2) . . ?
H45 C45 C44 120.09(15) . . ?
H45 C45 C46 120.09(15) . . ?
C12 C11 C10 121.2(3) . . ?
H11 C11 C10 119.38(16) . . ?
H11 C11 C12 119.38(16) . . ?
C46 C47 C48 119.3(3) . . ?
H47 C47 C48 120.33(16) . . ?
H47 C47 C46 120.33(16) . . ?
C14 C15 C16 120.3(3) . . ?
H15 C15 C16 119.86(16) . . ?
H15 C15 C14 119.86(16) . . ?
C30 C29 C34 119.2(3) . . ?
C28 C29 C34 118.8(2) . . ?
C28 C29 C30 122.0(3) . . ?
H27 C27 C26 120.12(16) . . ?
C28 C27 C26 119.8(3) . . ?
C28 C27 H27 120.12(17) . . ?
H31 C31 C32 119.88(16) . . ?
C30 C31 C32 120.2(3) . . ?
C30 C31 H31 119.88(18) . . ?
C31 C30 C29 121.2(3) . . ?
H30 C30 C29 119.38(17) . . ?
H30 C30 C31 119.38(18) . . ?
C27 C28 C29 120.7(3) . . ?
H28 C28 C29 119.63(17) . . ?
H28 C28 C27 119.63(17) . . ?

loop_
_geom_bond_atom_site_label_1
_geom_bond_atom_site_label_2
_geom_bond_distance
_geom_bond_site_symmetry_2
_geom_bond_publ_flag
Zn1 O4 1.9420(17) . y
Zn1 O1 1.9361(17) . y
Zn1 N1 2.021(2) . y
Zn1 N2 2.040(2) . y
O4 C35 1.273(3) . ?
O1 C42 1.297(3) . ?
O5 C35 1.262(3) . ?
O2 C42 1.240(3) . ?
O6 H6 0.8400 . ?
O6 C39 1.363(3) . ?
N1 C1 1.348(3) . ?
N1 C5 1.348(3) . ?
N2 C18 1.350(3) . ?
N2 C22 1.351(3) . ?
O3 H3 0.8400 . ?
O3 C46 1.369(3) . ?
C35 C36 1.492(3) . ?
C2 H2 0.9500 . ?
C2 C3 1.392(3) . ?
C2 C1 1.387(3) . ?
C42 C43 1.499(3) . ?
C40 H40 0.9500 . ?
C40 C41 1.384(3) . ?
C40 C39 1.396(3) . ?
C41 H41 0.9500 . ?
C41 C36 1.401(3) . ?
C43 C44 1.396(3) . ?
C43 C48 1.403(3) . ?
C39 C38 1.395(3) . ?
C36 C37 1.395(3) . ?
C19 H19 0.9500 . ?
C19 C18 1.380(3) . ?
C19 C20 1.393(3) . ?
C44 H44 0.9500 . ?
C44 C45 1.394(3) . ?
C3 C4 1.405(3) . ?
C3 C6 1.469(3) . ?
C37 H37 0.9500 . ?
C37 C38 1.385(3) . ?
C1 H1 0.9500 . ?
C18 H18 0.9500 . ?
C20 C21 1.403(3) . ?
C20 C23 1.506(3) . ?
C38 H38 0.9500 . ?
C25 C34 1.444(4) . ?
C25 C24 1.518(3) . ?
C25 C26 1.370(3) . ?
C8 C9 1.386(3) . ?
C8 C17 1.442(3) . ?
C8 C7 1.478(3) . ?
C34 C33 1.419(3) . ?
C34 C29 1.427(4) . ?
C9 H9 0.9500 . ?
C9 C10 1.411(4) . ?
C5 H5 0.9500 . ?
C5 C4 1.374(3) . ?
C33 H33 0.9500 . ?
C33 C32 1.376(4) . ?
C48 H48 0.9500 . ?
C48 C47 1.390(4) . ?
C24 H24 1.0000 . ?
C24 C23 1.557(3) . ?
C24 C23 1.598(3) 3_666 ?
C21 H21 0.9500 . ?
C21 C22 1.382(3) . ?
C4 H4 0.9500 . ?
C6 H6a 0.9500 . ?
C6 C7 1.331(3) . ?
C32 H32 0.9500 . ?
C32 C31 1.407(4) . ?
C16 H16 0.9500 . ?
C16 C17 1.421(3) . ?
C16 C15 1.371(4) . ?
C17 C12 1.437(3) . ?
C26 H26 0.9500 . ?
C26 C27 1.411(4) . ?
C7 H7 0.9500 . ?
C46 C45 1.393(4) . ?
C46 C47 1.396(4) . ?
C10 H10 0.9500 . ?
C10 C11 1.362(4) . ?
C22 H22 0.9500 . ?
C12 C13 1.414(4) . ?
C12 C11 1.419(4) . ?
C23 H23 1.0000 . ?
C14 H14 0.9500 . ?
C14 C13 1.372(4) . ?
C14 C15 1.406(4) . ?
C13 H13 0.9500 . ?
C45 H45 0.9500 . ?
C11 H11 0.9500 . ?
C47 H47 0.9500 . ?
C15 H15 0.9500 . ?
C29 C30 1.417(4) . ?
C29 C28 1.418(4) . ?
C27 H27 0.9500 . ?
C27 C28 1.370(4) . ?
C31 H31 0.9500 . ?
C31 C30 1.354(4) . ?
C30 H30 0.9500 . ?
C28 H28 0.9500 . ?

loop_
_geom_torsion_atom_site_label_1
_geom_torsion_atom_site_label_2
_geom_torsion_atom_site_label_3
_geom_torsion_atom_site_label_4
_geom_torsion
_geom_torsion_site_symmetry_1
_geom_torsion_site_symmetry_2
_geom_torsion_site_symmetry_3
_geom_torsion_site_symmetry_4
_geom_torsion_publ_flag
Zn1 O4 C35 O5 13.5(2) . . . . ?
Zn1 O4 C35 C36 -163.5(2) . . . . ?
Zn1 O1 C42 O2 -0.07(18) . . . . ?
Zn1 O1 C42 C43 -178.29(16) . . . . ?
Zn1 N1 C1 C2 176.43(18) . . . . ?
Zn1 N1 C5 C4 -175.18(19) . . . . ?
Zn1 N2 C18 C19 167.69(18) . . . . ?
Zn1 N2 C22 C21 -168.28(18) . . . . ?
O4 C35 C36 C41 -155.5(2) . . . . ?
O4 C35 C36 C37 25.6(3) . . . . ?
O1 C42 C43 C44 160.1(2) . . . . ?
O1 C42 C43 C48 -17.5(3) . . . . ?
O5 C35 C36 C41 27.3(3) . . . . ?
O5 C35 C36 C37 -151.6(2) . . . . ?
O2 C42 C43 C44 -18.2(3) . . . . ?
O2 C42 C43 C48 164.3(2) . . . . ?
O6 C39 C40 C41 179.6(2) . . . . ?
O6 C39 C38 C37 178.3(2) . . . . ?
N1 C1 C2 C3 -1.6(3) . . . . ?
N1 C5 C4 C3 -1.4(3) . . . . ?
N2 C18 C19 C20 -0.2(3) . . . . ?
N2 C22 C21 C20 1.5(3) . . . . ?
O3 C46 C45 C44 178.8(3) . . . . ?
O3 C46 C47 C48 -178.5(2) . . . . ?
C35 C36 C41 C40 -179.5(2) . . . . ?
C35 C36 C37 C38 177.4(2) . . . . ?
C2 C3 C4 C5 0.2(3) . . . . ?
C2 C3 C6 C7 165.4(2) . . . . ?
C42 C43 C44 C45 -176.3(2) . . . . ?
C42 C43 C48 C47 176.7(2) . . . . ?
C40 C41 C36 C37 -0.6(3) . . . . ?
C40 C39 C38 C37 -1.3(3) . . . . ?
C41 C36 C37 C38 -1.5(3) . . . . ?
C43 C44 C45 C46 -0.7(3) . . . . ?
C43 C48 C47 C46 0.0(3) . . . . ?
C39 C38 C37 C36 2.4(3) . . . . ?
C19 C20 C21 C22 -4.6(3) . . . . ?
C19 C20 C23 C24 110.9(2) . . . 3_666 ?
C19 C20 C23 C24 -145.1(2) . . . . ?
C44 C45 C46 C47 -0.3(3) . . . . ?
C3 C6 C7 C8 178.2(2) . . . . ?
C20 C23 C24 C25 -2.0(2) . . 3_666 3_666 ?
C20 C23 C24 C25 122.2(2) . . . . ?
C20 C23 C24 C23 -117.9(2) . . . 3_666 ?
C20 C23 C24 C23 121.1(2) . . 3_666 3_666 ?
C25 C34 C33 C32 -176.0(3) . . . . ?
C25 C34 C29 C30 174.3(3) . . . . ?
C25 C34 C29 C28 -5.7(3) . . . . ?
C25 C24 C23 C24 123.1(2) . . 3_666 3_666 ?
C25 C24 C23 C24 -119.9(2) . . . 3_666 ?
C25 C26 C27 C28 -1.7(3) . . . . ?
C8 C9 C10 C11 -1.2(3) . . . . ?
C8 C17 C16 C15 -176.0(2) . . . . ?
C8 C17 C12 C13 176.9(2) . . . . ?
C8 C17 C12 C11 -1.3(3) . . . . ?
C34 C33 C32 C31 0.8(3) . . . . ?
C34 C29 C30 C31 2.8(3) . . . . ?
C34 C29 C28 C27 0.3(3) . . . . ?
C9 C10 C11 C12 1.0(3) . . . . ?
C33 C32 C31 C30 -2.5(3) . . . . ?
C48 C47 C46 C45 0.6(3) . . . . ?
C24 C23 C24 C23 0.0(3) . . 3_666 3_666 ?
C24 C23 C24 C23 -0.0(2) . 3_666 3_666 . ?
C32 C31 C30 C29 0.7(3) . . . . ?
C16 C17 C12 C13 -3.5(3) . . . . ?
C16 C17 C12 C11 178.3(2) . . . . ?
C16 C15 C14 C13 -1.3(3) . . . . ?
C17 C12 C13 C14 0.3(3) . . . . ?
C17 C12 C11 C10 0.3(3) . . . . ?
C26 C27 C28 C29 3.4(3) . . . . ?
C10 C11 C12 C13 -177.9(3) . . . . ?
C12 C13 C14 C15 2.2(3) . . . . ?
